data_7210913
loop_
_publ_author_name
'Eccles, Kevin S.'
'Morrison, Robin E.'
'Daly, Carla A.'
'O'Mahony, Graham E.'
'Maguire, Anita R.'
'Lawrence, Simon E.'

_publ_section_title
;
 Co-crystallisation through halogen bonding with racemic or enantiopure
 sulfinamides
;
_journal_issue 37
_journal_name_full CrystEngComm
_journal_page_first 7571
_journal_paper_doi 10.1039/c3ce40932e
_journal_volume 15
_journal_year 2013
_chemical_formula_moiety 'C6 F4 I2, 4(C7 H9 N O S)'
_chemical_formula_sum 'C34 H36 F4 I2 N4 O4 S4'
_chemical_formula_weight 1022.71
_chemical_name_systematic
; 
 ? 
;
_space_group_crystal_system triclinic
_space_group_IT_number 2
_space_group_name_Hall '-P 1'
_space_group_name_H-M_alt 'P -1'
_symmetry_space_group_name_Hall '-P 1'
_symmetry_space_group_name_H-M 'P -1'
_atom_sites_solution_hydrogens geom
_atom_sites_solution_primary direct
_atom_sites_solution_secondary difmap
_audit_creation_method SHELXL-97
_cell_angle_alpha 84.040(4)
_cell_angle_beta 88.391(4)
_cell_angle_gamma 78.975(4)
_cell_formula_units_Z 1
_cell_length_a 5.1527(6)
_cell_length_b 12.1505(16)
_cell_length_c 16.292(2)
_cell_measurement_reflns_used 2754
_cell_measurement_temperature 300(2)
_cell_measurement_theta_max 22.4864
_cell_measurement_theta_min 2.2268
_cell_volume 995.7(2)
_computing_cell_refinement 'SAINT V7.68A (Bruker AXS, 2009)'
_computing_data_collection 'Bruker Instrument Service v2009, 3, 0, 0'
_computing_data_reduction 'SAINT V7.68A (Bruker AXS, 2009)'
_computing_molecular_graphics 'Mercury 3.0 (Macrae et al, 2008)'
_computing_structure_refinement 'SHELXL-97 (Sheldrick, 2008)'
_computing_structure_solution 'SHELXS-97 (Sheldrick, 2008)'
_diffrn_ambient_temperature 300.(2)
_diffrn_detector_area_resol_mean 8.3330
_diffrn_measured_fraction_theta_full 0.981
_diffrn_measured_fraction_theta_max 0.981
_diffrn_measurement_device_type 'Bruker SMART X2S'
_diffrn_measurement_method '\w scans'
_diffrn_radiation_monochromator 'doubly curved silicon crystal'
_diffrn_radiation_type MoK\a
_diffrn_radiation_wavelength 0.71073
_diffrn_reflns_av_R_equivalents 0.0354
_diffrn_reflns_av_sigmaI/netI 0.0458
_diffrn_reflns_limit_h_max 6
_diffrn_reflns_limit_h_min -6
_diffrn_reflns_limit_k_max 14
_diffrn_reflns_limit_k_min -14
_diffrn_reflns_limit_l_max 19
_diffrn_reflns_limit_l_min -19
_diffrn_reflns_number 10222
_diffrn_reflns_theta_full 25.73
_diffrn_reflns_theta_max 25.73
_diffrn_reflns_theta_min 2.51
_diffrn_source 'micro-focus sealed tube'
_diffrn_source_type Bruker
_exptl_absorpt_coefficient_mu 1.850
_exptl_absorpt_correction_T_max 0.8971
_exptl_absorpt_correction_T_min 0.6255
_exptl_absorpt_correction_type multi-scan
_exptl_absorpt_process_details 'SADABS V2008/1 (Bruker AXS)'
_exptl_crystal_colour 'clear colourless'
_exptl_crystal_density_diffrn 1.706
_exptl_crystal_density_method 'not measured'
_exptl_crystal_description Needle
_exptl_crystal_F_000 506
_exptl_crystal_size_max 0.28
_exptl_crystal_size_mid 0.11
_exptl_crystal_size_min 0.06
_refine_diff_density_max 0.369
_refine_diff_density_min -0.471
_refine_diff_density_rms 0.096
_refine_ls_extinction_method none
_refine_ls_goodness_of_fit_ref 0.971
_refine_ls_hydrogen_treatment mixed
_refine_ls_matrix_type full
_refine_ls_number_parameters 253
_refine_ls_number_reflns 3734
_refine_ls_number_restraints 2
_refine_ls_restrained_S_all 0.971
_refine_ls_R_factor_all 0.0516
_refine_ls_R_factor_gt 0.0328
_refine_ls_shift/su_max 0.001
_refine_ls_shift/su_mean 0.000
_refine_ls_structure_factor_coef Fsqd
_refine_ls_weighting_details 'calc w=1/[\s^2^(Fo^2^)+(0.0366P)^2^+0.0000P] where P=(Fo^2^+2Fc^2^)/3'
_refine_ls_weighting_scheme calc
_refine_ls_wR_factor_gt 0.0678
_refine_ls_wR_factor_ref 0.0754
_reflns_number_gt 2836
_reflns_number_total 3734
_reflns_threshold_expression >2sigma(I)
_cod_data_source_file c3ce40932e.txt
_cod_data_source_block Compound_1(+/-)2
_cod_database_code 7210913

loop_
_symmetry_equiv_pos_as_xyz
'x, y, z'
'-x, -y, -z'

loop_
_atom_site_label
_atom_site_type_symbol
_atom_site_fract_x
_atom_site_fract_y
_atom_site_fract_z
_atom_site_U_iso_or_equiv
_atom_site_adp_type
_atom_site_occupancy
_atom_site_symmetry_multiplicity
_atom_site_calc_flag
_atom_site_refinement_flags
C1 C 0.3751(7) 0.5602(3) 0.5650(2) 0.0439(9) Uani 1 1 d .
C2 C 0.5498(8) 0.6036(3) 0.5113(2) 0.0499(10) Uani 1 1 d .
C3 C 0.6718(8) 0.5454(3) 0.4486(2) 0.0520(10) Uani 1 1 d .
I4 I 0.19521(5) 0.64790(2) 0.661396(15) 0.05252(11) Uani 1 1 d .
F5 F 0.6015(5) 0.70667(19) 0.51946(16) 0.0790(8) Uani 1 1 d .
F6 F 0.8434(6) 0.5928(2) 0.39892(17) 0.0891(9) Uani 1 1 d .
C7 C 0.6642(6) -0.0281(3) 0.7270(2) 0.0371(8) Uani 1 1 d .
C8 C 0.5895(7) -0.0881(3) 0.6679(2) 0.0466(9) Uani 1 1 d .
H8 H 0.6744 -0.1621 0.6636 0.056 Uiso 1 1 calc R
C9 C 0.3831(7) -0.0366(3) 0.6140(2) 0.0493(9) Uani 1 1 d .
H9 H 0.3326 -0.0772 0.5738 0.059 Uiso 1 1 calc R
C10 C 0.2544(6) 0.0724(3) 0.6195(2) 0.0405(8) Uani 1 1 d .
C11 C 0.3356(7) 0.1306(3) 0.6794(2) 0.0491(9) Uani 1 1 d .
H11 H 0.2518 0.2047 0.6838 0.059 Uiso 1 1 calc R
C12 C 0.5382(7) 0.0817(3) 0.7332(2) 0.0467(9) Uani 1 1 d .
H12 H 0.5891 0.1226 0.7731 0.056 Uiso 1 1 calc R
S13 S 0.94662(16) -0.09092(8) 0.78968(5) 0.0412(2) Uani 1 1 d .
O14 O 0.9535(4) -0.2162(2) 0.79406(15) 0.0461(6) Uani 1 1 d .
H15A H 0.685(5) -0.053(3) 0.892(2) 0.052(12) Uiso 1 1 d D
H15B H 0.965(6) -0.047(3) 0.912(2) 0.079(15) Uiso 1 1 d D
N15 N 0.8380(7) -0.0378(3) 0.8752(2) 0.0464(8) Uani 1 1 d D
C16 C 0.0288(7) 0.1269(3) 0.5627(2) 0.0532(10) Uani 1 1 d .
H16A H 0.0899 0.1277 0.5065 0.080 Uiso 1 1 calc R
H16B H -0.0353 0.2028 0.5754 0.080 Uiso 1 1 calc R
H16C H -0.1114 0.0848 0.5702 0.080 Uiso 1 1 calc R
C17 C 0.6525(6) 0.7152(3) 0.0351(2) 0.0419(9) Uani 1 1 d .
C18 C 0.7414(7) 0.7938(3) 0.0759(2) 0.0474(9) Uani 1 1 d .
H18 H 0.6719 0.8701 0.0639 0.057 Uiso 1 1 calc R
C19 C 0.9347(7) 0.7588(3) 0.1347(2) 0.0516(10) Uani 1 1 d .
H19 H 0.9955 0.8127 0.1617 0.062 Uiso 1 1 calc R
C20 C 1.0404(7) 0.6469(4) 0.1549(2) 0.0503(10) Uani 1 1 d .
C21 C 0.9471(8) 0.5688(3) 0.1138(2) 0.0570(11) Uani 1 1 d .
H21 H 1.0150 0.4926 0.1267 0.068 Uiso 1 1 calc R
C22 C 0.7545(8) 0.6012(3) 0.0535(2) 0.0550(10) Uani 1 1 d .
H22 H 0.6949 0.5475 0.0259 0.066 Uiso 1 1 calc R
S23 S 0.37757(17) 0.75997(9) -0.03401(6) 0.0480(2) Uani 1 1 d .
O24 O 0.3577(4) 0.8855(2) -0.04967(16) 0.0532(7) Uani 1 1 d .
H25A H 0.394(8) 0.702(3) -0.152(2) 0.064(14) Uiso 1 1 d .
H25B H 0.656(8) 0.713(3) -0.135(2) 0.059(13) Uiso 1 1 d .
N25 N 0.5075(8) 0.6944(3) -0.1136(2) 0.0531(9) Uani 1 1 d .
C26 C 1.2519(8) 0.6084(4) 0.2207(3) 0.0739(14) Uani 1 1 d .
H26A H 1.2214 0.5402 0.2514 0.111 Uiso 1 1 calc R
H26B H 1.2443 0.6659 0.2575 0.111 Uiso 1 1 calc R
H26C H 1.4231 0.5950 0.1948 0.111 Uiso 1 1 calc R

loop_
_atom_site_aniso_label
_atom_site_aniso_U_11
_atom_site_aniso_U_22
_atom_site_aniso_U_33
_atom_site_aniso_U_23
_atom_site_aniso_U_13
_atom_site_aniso_U_12
C1 0.052(2) 0.036(2) 0.041(2) -0.0058(16) 0.0020(17) -0.0005(17)
C2 0.059(2) 0.031(2) 0.060(3) -0.0118(18) 0.008(2) -0.0081(18)
C3 0.058(2) 0.041(2) 0.054(2) -0.0023(19) 0.019(2) -0.0081(19)
I4 0.06190(19) 0.04755(17) 0.04375(16) -0.01093(11) 0.00445(12) 0.00329(12)
F5 0.1068(19) 0.0488(14) 0.0929(19) -0.0304(13) 0.0389(16) -0.0370(14)
F6 0.119(2) 0.0584(16) 0.096(2) -0.0207(14) 0.0603(17) -0.0341(15)
C7 0.0334(18) 0.045(2) 0.0319(18) -0.0031(15) 0.0009(15) -0.0057(16)
C8 0.050(2) 0.043(2) 0.046(2) -0.0118(18) -0.0044(18) -0.0003(17)
C9 0.057(2) 0.054(3) 0.040(2) -0.0120(18) -0.0100(18) -0.011(2)
C10 0.0380(19) 0.048(2) 0.0348(19) 0.0042(16) -0.0034(16) -0.0107(17)
C11 0.057(2) 0.041(2) 0.047(2) -0.0061(18) -0.0103(19) 0.0003(18)
C12 0.052(2) 0.044(2) 0.044(2) -0.0120(17) -0.0093(18) -0.0033(18)
S13 0.0331(5) 0.0501(6) 0.0383(5) -0.0041(4) -0.0006(4) -0.0030(4)
O14 0.0470(14) 0.0411(15) 0.0456(15) -0.0060(12) -0.0004(12) 0.0038(12)
N15 0.044(2) 0.052(2) 0.0422(19) -0.0075(15) -0.0088(17) -0.0034(16)
C16 0.050(2) 0.059(3) 0.050(2) 0.004(2) -0.0152(19) -0.0094(19)
C17 0.0343(19) 0.050(2) 0.039(2) -0.0023(17) -0.0001(16) -0.0012(17)
C18 0.046(2) 0.046(2) 0.046(2) -0.0096(18) -0.0019(18) 0.0052(18)
C19 0.049(2) 0.057(3) 0.050(2) -0.010(2) -0.0058(19) -0.0069(19)
C20 0.039(2) 0.070(3) 0.037(2) 0.0006(19) 0.0021(17) -0.0015(19)
C21 0.060(3) 0.045(2) 0.056(3) 0.004(2) -0.006(2) 0.010(2)
C22 0.059(2) 0.050(3) 0.056(3) -0.008(2) -0.003(2) -0.009(2)
S23 0.0352(5) 0.0606(7) 0.0469(6) -0.0023(5) -0.0017(4) -0.0069(4)
O24 0.0416(14) 0.0541(17) 0.0592(17) -0.0041(13) -0.0088(13) 0.0034(12)
N25 0.050(2) 0.062(2) 0.049(2) -0.0098(17) -0.0076(19) -0.0110(18)
C26 0.054(3) 0.110(4) 0.050(3) 0.005(3) -0.008(2) -0.001(2)

loop_
_atom_type_symbol
_atom_type_description
_atom_type_scat_dispersion_real
_atom_type_scat_dispersion_imag
_atom_type_scat_source
C C 0.0033 0.0016 'International Tables Vol C Tables 4.2.6.8 and 6.1.1.4'
H H 0.0000 0.0000 'International Tables Vol C Tables 4.2.6.8 and 6.1.1.4'
N N 0.0061 0.0033 'International Tables Vol C Tables 4.2.6.8 and 6.1.1.4'
O O 0.0106 0.0060 'International Tables Vol C Tables 4.2.6.8 and 6.1.1.4'
F F 0.0171 0.0103 'International Tables Vol C Tables 4.2.6.8 and 6.1.1.4'
S S 0.1246 0.1234 'International Tables Vol C Tables 4.2.6.8 and 6.1.1.4'
I I -0.4742 1.8119 'International Tables Vol C Tables 4.2.6.8 and 6.1.1.4'

loop_
_geom_angle_atom_site_label_1
_geom_angle_atom_site_label_2
_geom_angle_atom_site_label_3
_geom_angle
_geom_angle_site_symmetry_1
_geom_angle_site_symmetry_3
C2 C1 C3 116.1(3) . 2_666
C2 C1 I4 121.6(3) . .
C3 C1 I4 122.3(3) 2_666 .
F5 C2 C3 118.6(3) . .
F5 C2 C1 119.6(3) . .
C3 C2 C1 121.8(3) . .
F6 C3 C2 118.5(3) . .
F6 C3 C1 119.4(3) . 2_666
C2 C3 C1 122.1(3) . 2_666
C8 C7 C12 120.2(3) . .
C8 C7 S13 118.7(3) . .
C12 C7 S13 120.9(3) . .
C7 C8 C9 119.3(3) . .
C7 C8 H8 120.4 . .
C9 C8 H8 120.4 . .
C10 C9 C8 121.3(3) . .
C10 C9 H9 119.3 . .
C8 C9 H9 119.3 . .
C9 C10 C11 117.9(3) . .
C9 C10 C16 121.3(3) . .
C11 C10 C16 120.8(3) . .
C10 C11 C12 121.8(3) . .
C10 C11 H11 119.1 . .
C12 C11 H11 119.1 . .
C7 C12 C11 119.5(3) . .
C7 C12 H12 120.3 . .
C11 C12 H12 120.3 . .
O14 S13 N15 112.64(16) . .
O14 S13 C7 104.80(15) . .
N15 S13 C7 97.34(16) . .
S13 N15 H15A 114(3) . .
S13 N15 H15B 112(3) . .
H15A N15 H15B 118(4) . .
C10 C16 H16A 109.5 . .
C10 C16 H16B 109.5 . .
H16A C16 H16B 109.5 . .
C10 C16 H16C 109.5 . .
H16A C16 H16C 109.5 . .
H16B C16 H16C 109.5 . .
C18 C17 C22 120.3(3) . .
C18 C17 S23 119.2(3) . .
C22 C17 S23 120.1(3) . .
C17 C18 C19 119.4(4) . .
C17 C18 H18 120.3 . .
C19 C18 H18 120.3 . .
C20 C19 C18 122.1(4) . .
C20 C19 H19 119.0 . .
C18 C19 H19 119.0 . .
C19 C20 C21 117.7(4) . .
C19 C20 C26 122.0(4) . .
C21 C20 C26 120.3(4) . .
C20 C21 C22 121.7(4) . .
C20 C21 H21 119.1 . .
C22 C21 H21 119.1 . .
C21 C22 C17 118.7(4) . .
C21 C22 H22 120.7 . .
C17 C22 H22 120.7 . .
O24 S23 N25 111.92(17) . .
O24 S23 C17 104.08(16) . .
N25 S23 C17 98.04(18) . .
S23 N25 H25A 110(3) . .
S23 N25 H25B 117(3) . .
H25A N25 H25B 109(4) . .
C20 C26 H26A 109.5 . .
C20 C26 H26B 109.5 . .
H26A C26 H26B 109.5 . .
C20 C26 H26C 109.5 . .
H26A C26 H26C 109.5 . .
H26B C26 H26C 109.5 . .

loop_
_geom_bond_atom_site_label_1
_geom_bond_atom_site_label_2
_geom_bond_distance
_geom_bond_site_symmetry_2
C1 C2 1.376(5) .
C1 C3 1.391(5) 2_666
C1 I4 2.085(3) .
C2 F5 1.350(4) .
C2 C3 1.373(5) .
C3 F6 1.351(4) .
C3 C1 1.391(5) 2_666
C7 C8 1.371(4) .
C7 C12 1.380(5) .
C7 S13 1.800(3) .
C8 C9 1.407(5) .
C8 H8 0.9300 .
C9 C10 1.374(5) .
C9 H9 0.9300 .
C10 C11 1.380(5) .
C10 C16 1.511(4) .
C11 C12 1.384(5) .
C11 H11 0.9300 .
C12 H12 0.9300 .
S13 O14 1.511(3) .
S13 N15 1.636(3) .
N15 H15A 0.872(18) .
N15 H15B 0.886(19) .
C16 H16A 0.9600 .
C16 H16B 0.9600 .
C16 H16C 0.9600 .
C17 C18 1.370(5) .
C17 C22 1.389(5) .
C17 S23 1.800(3) .
C18 C19 1.378(5) .
C18 H18 0.9300 .
C19 C20 1.374(5) .
C19 H19 0.9300 .
C20 C21 1.380(5) .
C20 C26 1.524(5) .
C21 C22 1.389(5) .
C21 H21 0.9300 .
C22 H22 0.9300 .
S23 O24 1.504(3) .
S23 N25 1.652(4) .
N25 H25A 0.85(4) .
N25 H25B 0.89(4) .
C26 H26A 0.9600 .
C26 H26B 0.9600 .
C26 H26C 0.9600 .

loop_
_geom_hbond_atom_site_label_D
_geom_hbond_atom_site_label_H
_geom_hbond_atom_site_label_A
_geom_hbond_distance_DH
_geom_hbond_distance_HA
_geom_hbond_distance_DA
_geom_hbond_angle_DHA
_geom_hbond_site_symmetry_A
N15 H15B O24 0.886(19) 2.12(3) 2.921(4) 150(4) 1_646
N15 H15B S23 0.886(19) 2.93(3) 3.580(3) 132(3) 1_646
N15 H15A O24 0.872(18) 2.14(2) 2.994(4) 168(3) 1_546
N25 H25A O14 0.85(4) 2.45(4) 3.210(4) 150(4) 1_464
N25 H25B O14 0.89(4) 2.15(4) 3.024(5) 167(3) 1_564

loop_
_geom_torsion_atom_site_label_1
_geom_torsion_atom_site_label_2
_geom_torsion_atom_site_label_3
_geom_torsion_atom_site_label_4
_geom_torsion
_geom_torsion_site_symmetry_1
_geom_torsion_site_symmetry_4
C3 C1 C2 F5 178.7(3) 2_666 .
I4 C1 C2 F5 -1.8(5) . .
C3 C1 C2 C3 -0.5(6) 2_666 .
I4 C1 C2 C3 179.0(3) . .
F5 C2 C3 F6 1.6(6) . .
C1 C2 C3 F6 -179.2(4) . .
F5 C2 C3 C1 -178.7(4) . 2_666
C1 C2 C3 C1 0.6(7) . 2_666
C12 C7 C8 C9 -0.2(5) . .
S13 C7 C8 C9 -174.8(3) . .
C7 C8 C9 C10 -0.2(6) . .
C8 C9 C10 C11 0.5(5) . .
C8 C9 C10 C16 -178.7(3) . .
C9 C10 C11 C12 -0.5(6) . .
C16 C10 C11 C12 178.7(3) . .
C8 C7 C12 C11 0.2(5) . .
S13 C7 C12 C11 174.7(3) . .
C10 C11 C12 C7 0.2(6) . .
C8 C7 S13 O14 -29.2(3) . .
C12 C7 S13 O14 156.3(3) . .
C8 C7 S13 N15 -145.0(3) . .
C12 C7 S13 N15 40.5(3) . .
C22 C17 C18 C19 0.5(5) . .
S23 C17 C18 C19 173.8(3) . .
C17 C18 C19 C20 -0.7(6) . .
C18 C19 C20 C21 0.2(6) . .
C18 C19 C20 C26 -179.3(3) . .
C19 C20 C21 C22 0.5(6) . .
C26 C20 C21 C22 180.0(4) . .
C20 C21 C22 C17 -0.6(6) . .
C18 C17 C22 C21 0.1(6) . .
S23 C17 C22 C21 -173.1(3) . .
C18 C17 S23 O24 16.4(3) . .
C22 C17 S23 O24 -170.4(3) . .
C18 C17 S23 N25 131.5(3) . .
C22 C17 S23 N25 -55.3(3) . .
